data_4335276
loop_
_publ_author_name
'Yulia Visitaev'
'Israel Goldberg'
'Arkadi Vigalok'

_publ_section_title
;
 Organopalladium Complexes of Oxacalixarenes: Selecting the Lid for the
 Three-Dimensional Scaffold
;
_journal_name_full 'Inorganic Chemistry'
_journal_page_first 6779
_journal_page_last 6781
_journal_paper_doi 10.1021/ic400925y
_journal_volume 52
_journal_year 2013
_chemical_formula_moiety 'C44 H41 N8 O15 Pd, B F4, 2(C3 H6 O)'
_chemical_formula_sum 'C50 H53 B F4 N8 O17 Pd'
_chemical_formula_weight 1231.21
_chemical_name_systematic
; 
 ? 
;
_space_group_IT_number 2
_symmetry_cell_setting triclinic
_symmetry_space_group_name_Hall '-P 1'
_symmetry_space_group_name_H-M 'P -1'
_atom_sites_solution_hydrogens geom
_atom_sites_solution_primary direct
_atom_sites_solution_secondary difmap
_audit_creation_method SHELXL-97
_cell_angle_alpha 85.3169(12)
_cell_angle_beta 84.1275(15)
_cell_angle_gamma 71.5131(13)
_cell_formula_units_Z 2
_cell_length_a 12.0684(3)
_cell_length_b 12.5918(3)
_cell_length_c 18.9876(5)
_cell_measurement_reflns_used 12054
_cell_measurement_temperature 110(2)
_cell_measurement_theta_max 27.85
_cell_measurement_theta_min 2.01
_cell_volume 2718.45(12)
_computing_cell_refinement Denzo
_computing_data_collection 'Collect, Nonius B.V.'
_computing_data_reduction 'Denzo & Scalepack'
_computing_structure_refinement 'SHELXL-97 (Sheldrick, 1997)'
_computing_structure_solution DIRDIF-96
_diffrn_ambient_temperature 110(2)
_diffrn_detector_area_resol_mean 12.8
_diffrn_measured_fraction_theta_full 0.995
_diffrn_measured_fraction_theta_max 0.995
_diffrn_measurement_device_type 'Nonius KappaCCD'
_diffrn_measurement_method '1 deg. \w scans'
_diffrn_radiation_monochromator graphite
_diffrn_radiation_source 'fine-focus sealed tube'
_diffrn_radiation_type MoK\a
_diffrn_radiation_wavelength 0.71073
_diffrn_reflns_av_R_equivalents 0.0440
_diffrn_reflns_av_sigmaI/netI 0.0391
_diffrn_reflns_limit_h_max 15
_diffrn_reflns_limit_h_min 0
_diffrn_reflns_limit_k_max 16
_diffrn_reflns_limit_k_min -15
_diffrn_reflns_limit_l_max 24
_diffrn_reflns_limit_l_min -24
_diffrn_reflns_number 48512
_diffrn_reflns_theta_full 27.85
_diffrn_reflns_theta_max 27.85
_diffrn_reflns_theta_min 2.01
_diffrn_standards_number 0
_exptl_absorpt_coefficient_mu 0.433
_exptl_absorpt_correction_T_max 0.9183
_exptl_absorpt_correction_T_min 0.8289
_exptl_absorpt_correction_type multi-scan
_exptl_absorpt_process_details 'Blessing, 1995'
_exptl_crystal_colour yellow
_exptl_crystal_density_diffrn 1.504
_exptl_crystal_description plates
_exptl_crystal_F_000 1264
_exptl_crystal_size_max 0.45
_exptl_crystal_size_mid 0.35
_exptl_crystal_size_min 0.20
_refine_diff_density_max 1.087
_refine_diff_density_min -1.046
_refine_diff_density_rms 0.080
_refine_ls_extinction_method none
_refine_ls_goodness_of_fit_ref 1.018
_refine_ls_hydrogen_treatment constr
_refine_ls_matrix_type full
_refine_ls_number_parameters 741
_refine_ls_number_reflns 12845
_refine_ls_number_restraints 0
_refine_ls_restrained_S_all 1.018
_refine_ls_R_factor_all 0.0591
_refine_ls_R_factor_gt 0.0442
_refine_ls_shift/su_max 0.026
_refine_ls_shift/su_mean 0.000
_refine_ls_structure_factor_coef Fsqd
_refine_ls_weighting_details 'calc w=1/[\s^2^(Fo^2^)+(0.0700P)^2^+1.9453P] where P=(Fo^2^+2Fc^2^)/3'
_refine_ls_weighting_scheme calc
_refine_ls_wR_factor_gt 0.1113
_refine_ls_wR_factor_ref 0.1199
_reflns_number_gt 10536
_reflns_number_total 12845
_reflns_threshold_expression >2sigma(I)
_cod_data_source_file ic400925y_si_002_07.cif
_cod_data_source_block ar75
_cod_database_code 4335276

loop_
_symmetry_equiv_pos_as_xyz
'x, y, z'
'-x, -y, -z'

loop_
_atom_site_label
_atom_site_type_symbol
_atom_site_fract_x
_atom_site_fract_y
_atom_site_fract_z
_atom_site_U_iso_or_equiv
_atom_site_adp_type
_atom_site_occupancy
_atom_site_symmetry_multiplicity
_atom_site_calc_flag
_atom_site_refinement_flags
Pd1 Pd 0.145684(16) 1.062794(15) 0.143418(10) 0.02376(7) Uani 1 1 d .
C2 C 0.0870(2) 1.00388(19) 0.23429(12) 0.0227(5) Uani 1 1 d .
C3 C 0.0531(2) 0.9070(2) 0.23887(12) 0.0237(5) Uani 1 1 d .
C4 C -0.0025(2) 0.8706(2) 0.29904(13) 0.0257(5) Uani 1 1 d .
H4 H -0.0248 0.8047 0.2990 0.031 Uiso 1 1 calc R
C5 C -0.0253(2) 0.9318(2) 0.35947(13) 0.0270(5) Uani 1 1 d .
C6 C 0.0103(2) 1.0272(2) 0.35891(13) 0.0281(5) Uani 1 1 d .
H6 H -0.0040 1.0696 0.3999 0.034 Uiso 1 1 calc R
C7 C 0.0667(2) 1.0587(2) 0.29771(13) 0.0255(5) Uani 1 1 d .
C8 C -0.0815(2) 0.8961(2) 0.42698(14) 0.0346(6) Uani 1 1 d .
O9 O -0.10350(19) 0.9471(2) 0.48041(10) 0.0441(5) Uani 1 1 d .
O10 O -0.1058(2) 0.8015(2) 0.42140(11) 0.0547(6) Uani 1 1 d .
C11 C -0.1608(5) 0.7609(4) 0.4861(2) 0.0714(12) Uani 1 1 d .
H11A H -0.2216 0.8244 0.5087 0.086 Uiso 1 1 calc R
H11B H -0.1012 0.7258 0.5203 0.086 Uiso 1 1 calc R
C12 C -0.2147(9) 0.6774(7) 0.4670(3) 0.085(3) Uani 1 1 d .
H12A H -0.2670 0.7100 0.4293 0.127 Uiso 1 1 calc R
H12B H -0.2599 0.6566 0.5087 0.127 Uiso 1 1 calc R
H12C H -0.1530 0.6105 0.4505 0.127 Uiso 1 1 calc R
O13 O 0.07797(15) 0.84161(13) 0.17860(9) 0.0250(3) Uani 1 1 d .
C14 C 0.1560(2) 0.73735(19) 0.18499(13) 0.0252(5) Uani 1 1 d .
C15 C 0.2267(2) 0.7049(2) 0.24108(13) 0.0264(5) Uani 1 1 d .
H15 H 0.2212 0.7582 0.2750 0.032 Uiso 1 1 calc R
C16 C 0.3051(2) 0.5978(2) 0.24981(14) 0.0292(5) Uani 1 1 d .
C17 C 0.3143(2) 0.5208(2) 0.19860(14) 0.0292(5) Uani 1 1 d .
C18 C 0.2469(2) 0.5516(2) 0.14186(14) 0.0300(5) Uani 1 1 d .
H18 H 0.2546 0.4986 0.1073 0.036 Uiso 1 1 calc R
C19 C 0.1680(2) 0.6581(2) 0.13391(13) 0.0276(5) Uani 1 1 d .
N20 N 0.0947(2) 0.67974(18) 0.07471(12) 0.0321(5) Uani 1 1 d .
O21 O 0.03451(19) 0.77611(15) 0.05971(10) 0.0360(4) Uani 1 1 d .
O22 O 0.0970(2) 0.59883(16) 0.04158(11) 0.0449(5) Uani 1 1 d .
N23 N 0.3919(2) 0.40440(18) 0.20275(13) 0.0341(5) Uani 1 1 d .
O24 O 0.4078(2) 0.35108(16) 0.14894(12) 0.0449(5) Uani 1 1 d .
O25 O 0.43447(18) 0.36534(16) 0.25813(11) 0.0400(5) Uani 1 1 d .
O26 O 0.37332(17) 0.56833(15) 0.30496(10) 0.0349(4) Uani 1 1 d .
C27 C 0.3473(3) 0.6470(2) 0.35808(14) 0.0330(6) Uani 1 1 d .
C28 C 0.2591(3) 0.6479(2) 0.41001(15) 0.0384(6) Uani 1 1 d .
H28 H 0.2183 0.5945 0.4114 0.046 Uiso 1 1 calc R
C29 C 0.2305(3) 0.7282(3) 0.46059(15) 0.0418(7) Uani 1 1 d .
H29 H 0.1689 0.7304 0.4964 0.050 Uiso 1 1 calc R
C30 C 0.2918(3) 0.8055(3) 0.45896(15) 0.0371(6) Uani 1 1 d .
H30 H 0.2732 0.8600 0.4937 0.045 Uiso 1 1 calc R
C31 C 0.3801(2) 0.8013(2) 0.40578(14) 0.0324(6) Uani 1 1 d .
C32 C 0.4112(2) 0.7220(2) 0.35487(14) 0.0321(6) Uani 1 1 d .
H32 H 0.4734 0.7190 0.3193 0.038 Uiso 1 1 calc R
O33 O 0.44243(17) 0.87959(16) 0.40285(11) 0.0363(4) Uani 1 1 d .
C34 C 0.3835(2) 0.9874(2) 0.38160(13) 0.0299(5) Uani 1 1 d .
C35 C 0.2771(2) 1.0133(2) 0.35207(13) 0.0283(5) Uani 1 1 d .
H35 H 0.2445 0.9550 0.3476 0.034 Uiso 1 1 calc R
C36 C 0.2165(2) 1.1221(2) 0.32869(13) 0.0269(5) Uani 1 1 d .
C37 C 0.2651(2) 1.2076(2) 0.33713(13) 0.0287(5) Uani 1 1 d .
C38 C 0.3705(2) 1.1836(2) 0.36661(14) 0.0325(6) Uani 1 1 d .
H38 H 0.4020 1.2423 0.3723 0.039 Uiso 1 1 calc R
C39 C 0.4310(2) 1.0742(2) 0.38804(13) 0.0306(5) Uani 1 1 d .
N40 N 0.5452(2) 1.0555(2) 0.41570(12) 0.0372(5) Uani 1 1 d .
O41 O 0.5817(2) 1.1353(2) 0.41438(14) 0.0598(7) Uani 1 1 d .
O42 O 0.5994(2) 0.9622(2) 0.43764(15) 0.0576(6) Uani 1 1 d .
N43 N 0.2077(2) 1.32314(19) 0.31247(13) 0.0347(5) Uani 1 1 d .
O44 O 0.16851(19) 1.33979(17) 0.25435(11) 0.0404(5) Uani 1 1 d .
O45 O 0.2054(2) 1.39746(18) 0.35124(13) 0.0494(6) Uani 1 1 d .
O46 O 0.11181(15) 1.14938(14) 0.30001(9) 0.0281(4) Uani 1 1 d .
N47 N 0.31239(18) 1.02229(17) 0.17113(11) 0.0251(4) Uani 1 1 d .
C48 C 0.3826(2) 0.9172(2) 0.18696(13) 0.0267(5) Uani 1 1 d .
H48 H 0.3528 0.8565 0.1839 0.032 Uiso 1 1 calc R
C49 C 0.4936(2) 0.8934(2) 0.20703(14) 0.0293(5) Uani 1 1 d .
H49 H 0.5392 0.8177 0.2166 0.035 Uiso 1 1 calc R
C50 C 0.5413(2) 0.9815(2) 0.21366(14) 0.0293(5) Uani 1 1 d .
C51 C 0.4699(2) 1.0901(2) 0.19293(14) 0.0292(5) Uani 1 1 d .
H51 H 0.4985 1.1523 0.1927 0.035 Uiso 1 1 calc R
C52 C 0.3601(2) 1.1057(2) 0.17333(14) 0.0286(5) Uani 1 1 d .
H52 H 0.3141 1.1799 0.1604 0.034 Uiso 1 1 calc R
N53 N 0.6464(2) 0.9639(2) 0.23847(15) 0.0415(6) Uani 1 1 d .
C54 C 0.6944(3) 1.0554(3) 0.24290(18) 0.0430(7) Uani 1 1 d .
H54A H 0.7079 1.0870 0.1951 0.064 Uiso 1 1 calc R
H54B H 0.7687 1.0270 0.2652 0.064 Uiso 1 1 calc R
H54C H 0.6388 1.1137 0.2714 0.064 Uiso 1 1 calc R
C55 C 0.7154(3) 0.8530(3) 0.2658(2) 0.0572(9) Uani 1 1 d .
H55A H 0.6627 0.8100 0.2842 0.086 Uiso 1 1 calc R
H55B H 0.7602 0.8615 0.3040 0.086 Uiso 1 1 calc R
H55C H 0.7695 0.8132 0.2275 0.086 Uiso 1 1 calc R
N56 N -0.02132(18) 1.11458(17) 0.11504(11) 0.0259(4) Uani 1 1 d .
C57 C -0.0674(2) 1.0502(2) 0.08117(13) 0.0270(5) Uani 1 1 d .
H57 H -0.0242 0.9731 0.0774 0.032 Uiso 1 1 calc R
C58 C -0.1725(2) 1.0900(2) 0.05212(13) 0.0291(5) Uani 1 1 d .
H58 H -0.2013 1.0404 0.0298 0.035 Uiso 1 1 calc R
C59 C -0.2393(2) 1.2054(2) 0.05512(14) 0.0301(5) Uani 1 1 d .
C60 C -0.1938(2) 1.2698(2) 0.09457(15) 0.0331(6) Uani 1 1 d .
H60 H -0.2367 1.3462 0.1018 0.040 Uiso 1 1 calc R
C61 C -0.0882(2) 1.2226(2) 0.12237(15) 0.0329(6) Uani 1 1 d .
H61 H -0.0599 1.2685 0.1485 0.039 Uiso 1 1 calc R
N62 N -0.3380(2) 1.2491(2) 0.02141(13) 0.0380(5) Uani 1 1 d .
C63 C -0.4007(3) 1.3693(2) 0.02028(17) 0.0401(7) Uani 1 1 d .
H63A H -0.4416 1.3892 0.0670 0.060 Uiso 1 1 calc R
H63B H -0.4578 1.3882 -0.0156 0.060 Uiso 1 1 calc R
H63C H -0.3446 1.4112 0.0087 0.060 Uiso 1 1 calc R
C64 C -0.3870(3) 1.1772(3) -0.0132(2) 0.0581(10) Uani 1 1 d .
H64A H -0.3287 1.1357 -0.0491 0.087 Uiso 1 1 calc R
H64B H -0.4570 1.2233 -0.0359 0.087 Uiso 1 1 calc R
H64C H -0.4082 1.1243 0.0222 0.087 Uiso 1 1 calc R
O70 O 0.20655(16) 1.11200(15) 0.03977(9) 0.0300(4) Uani 1 1 d .
C71 C 0.2066(2) 1.1996(2) 0.00651(14) 0.0317(6) Uani 1 1 d .
C72 C 0.1634(3) 1.3103(2) 0.03940(17) 0.0439(7) Uani 1 1 d .
H72A H 0.1533 1.2987 0.0910 0.066 Uiso 1 1 calc R
H72B H 0.0881 1.3541 0.0215 0.066 Uiso 1 1 calc R
H72C H 0.2204 1.3509 0.0273 0.066 Uiso 1 1 calc R
C73 C 0.2499(3) 1.1971(3) -0.06999(16) 0.0447(7) Uani 1 1 d .
H73A H 0.2744 1.1198 -0.0848 0.067 Uiso 1 1 calc R
H73B H 0.3169 1.2261 -0.0770 0.067 Uiso 1 1 calc R
H73C H 0.1871 1.2438 -0.0984 0.067 Uiso 1 1 calc R
B74 B 0.5986(3) 0.5868(3) 0.15972(19) 0.0364(7) Uani 1 1 d .
F75 F 0.65034(17) 0.62591(15) 0.21035(11) 0.0521(5) Uani 1 1 d .
F76 F 0.48557(16) 0.66037(14) 0.15372(11) 0.0477(4) Uani 1 1 d .
F77 F 0.59324(17) 0.48048(14) 0.18066(10) 0.0475(4) Uani 1 1 d .
F78 F 0.66293(19) 0.58331(17) 0.09479(11) 0.0589(5) Uani 1 1 d .
O79 O 0.9427(2) 0.6622(2) 0.19700(14) 0.0544(6) Uani 1 1 d .
C80 C 0.9270(3) 0.5777(3) 0.22430(19) 0.0441(7) Uani 1 1 d .
C81 C 0.9063(5) 0.5641(4) 0.3019(2) 0.0776(13) Uani 1 1 d .
H81A H 0.9212 0.6252 0.3242 0.116 Uiso 1 1 calc R
H81B H 0.9591 0.4921 0.3188 0.116 Uiso 1 1 calc R
H81C H 0.8248 0.5661 0.3141 0.116 Uiso 1 1 calc R
C82 C 0.9245(3) 0.4837(3) 0.1817(2) 0.0618(10) Uani 1 1 d .
H82A H 0.9364 0.5034 0.1311 0.093 Uiso 1 1 calc R
H82B H 0.8484 0.4706 0.1913 0.093 Uiso 1 1 calc R
H82C H 0.9870 0.4154 0.1947 0.093 Uiso 1 1 calc R
O83 O 0.8545(4) 0.3431(4) 0.3801(2) 0.1128(14) Uani 1 1 d .
C84 C 0.7585(4) 0.3560(4) 0.3559(3) 0.0764(13) Uani 1 1 d .
C85 C 0.7486(5) 0.2865(5) 0.3057(3) 0.0970(16) Uani 1 1 d .
H85A H 0.8270 0.2404 0.2882 0.145 Uiso 1 1 calc R
H85B H 0.7082 0.3322 0.2661 0.145 Uiso 1 1 calc R
H85C H 0.7037 0.2378 0.3272 0.145 Uiso 1 1 calc R
C86 C 0.6492(6) 0.4418(6) 0.3821(4) 0.124(3) Uani 1 1 d .
H86A H 0.6665 0.4826 0.4192 0.181 Uiso 1 1 calc R
H86B H 0.5915 0.4050 0.4016 0.181 Uiso 1 1 calc R
H86C H 0.6174 0.4945 0.3428 0.181 Uiso 1 1 calc R

loop_
_atom_site_aniso_label
_atom_site_aniso_U_11
_atom_site_aniso_U_22
_atom_site_aniso_U_33
_atom_site_aniso_U_23
_atom_site_aniso_U_13
_atom_site_aniso_U_12
Pd1 0.02446(10) 0.01964(10) 0.02628(10) -0.00367(7) -0.00427(7) -0.00431(7)
C2 0.0184(10) 0.0212(11) 0.0264(11) -0.0052(9) -0.0052(9) -0.0012(9)
C3 0.0230(11) 0.0218(11) 0.0252(11) -0.0080(9) -0.0055(9) -0.0025(9)
C4 0.0241(12) 0.0241(12) 0.0294(12) -0.0049(9) -0.0043(10) -0.0068(10)
C5 0.0238(12) 0.0316(13) 0.0266(12) -0.0057(10) -0.0032(10) -0.0084(10)
C6 0.0267(12) 0.0294(13) 0.0274(12) -0.0108(10) -0.0037(10) -0.0049(10)
C7 0.0246(12) 0.0212(11) 0.0307(12) -0.0059(9) -0.0068(10) -0.0045(9)
C8 0.0316(14) 0.0433(15) 0.0312(13) -0.0083(12) 0.0003(11) -0.0143(12)
O9 0.0451(12) 0.0614(14) 0.0309(10) -0.0159(9) 0.0052(9) -0.0229(11)
O10 0.0845(18) 0.0534(14) 0.0360(11) -0.0103(10) 0.0172(11) -0.0404(13)
C11 0.108(4) 0.073(3) 0.045(2) -0.0047(18) 0.021(2) -0.053(3)
C12 0.125(12) 0.086(7) 0.073(4) -0.038(4) 0.028(5) -0.065(8)
O13 0.0306(9) 0.0194(8) 0.0241(8) -0.0061(6) -0.0035(7) -0.0047(7)
C14 0.0282(12) 0.0195(11) 0.0278(12) -0.0039(9) 0.0010(10) -0.0073(10)
C15 0.0286(12) 0.0219(11) 0.0288(12) -0.0064(9) -0.0004(10) -0.0071(10)
C16 0.0300(13) 0.0259(12) 0.0311(13) -0.0010(10) -0.0025(10) -0.0083(10)
C17 0.0303(13) 0.0179(11) 0.0365(13) -0.0033(10) 0.0017(11) -0.0046(10)
C18 0.0379(14) 0.0218(12) 0.0311(13) -0.0075(10) 0.0036(11) -0.0108(11)
C19 0.0335(13) 0.0224(11) 0.0268(12) -0.0043(9) -0.0017(10) -0.0081(10)
N20 0.0415(13) 0.0257(11) 0.0300(11) -0.0075(9) -0.0039(10) -0.0100(10)
O21 0.0492(12) 0.0260(9) 0.0319(10) -0.0043(7) -0.0104(9) -0.0074(9)
O22 0.0657(14) 0.0272(10) 0.0427(11) -0.0131(8) -0.0163(10) -0.0095(10)
N23 0.0343(12) 0.0219(10) 0.0433(13) -0.0028(10) 0.0030(10) -0.0065(9)
O24 0.0554(13) 0.0242(10) 0.0492(12) -0.0099(9) 0.0007(10) -0.0036(9)
O25 0.0420(11) 0.0263(9) 0.0465(12) 0.0031(9) -0.0049(9) -0.0038(9)
O26 0.0404(11) 0.0225(9) 0.0394(10) -0.0019(8) -0.0128(9) -0.0033(8)
C27 0.0386(15) 0.0270(13) 0.0316(13) -0.0004(10) -0.0112(11) -0.0055(11)
C28 0.0475(17) 0.0347(14) 0.0370(15) 0.0034(12) -0.0103(13) -0.0176(13)
C29 0.0462(17) 0.0489(18) 0.0315(14) 0.0004(13) -0.0020(13) -0.0175(14)
C30 0.0436(16) 0.0395(15) 0.0300(13) -0.0033(11) -0.0094(12) -0.0129(13)
C31 0.0338(14) 0.0300(13) 0.0350(14) 0.0028(11) -0.0163(11) -0.0090(11)
C32 0.0332(14) 0.0282(13) 0.0324(13) 0.0023(10) -0.0105(11) -0.0048(11)
O33 0.0369(10) 0.0321(10) 0.0424(11) 0.0006(8) -0.0158(9) -0.0113(8)
C34 0.0327(13) 0.0322(13) 0.0261(12) -0.0047(10) -0.0050(10) -0.0102(11)
C35 0.0311(13) 0.0278(12) 0.0283(12) -0.0050(10) -0.0046(10) -0.0109(11)
C36 0.0300(13) 0.0291(12) 0.0230(11) -0.0068(9) -0.0010(10) -0.0103(10)
C37 0.0354(14) 0.0279(12) 0.0246(12) -0.0055(10) 0.0000(10) -0.0122(11)
C38 0.0391(15) 0.0384(14) 0.0268(12) -0.0069(11) 0.0005(11) -0.0214(12)
C39 0.0308(13) 0.0402(15) 0.0244(12) -0.0034(10) -0.0033(10) -0.0156(12)
N40 0.0391(13) 0.0498(15) 0.0302(11) -0.0039(10) -0.0060(10) -0.0229(12)
O41 0.0655(16) 0.0668(16) 0.0667(16) 0.0132(13) -0.0302(13) -0.0446(14)
O42 0.0451(13) 0.0508(14) 0.0813(18) -0.0015(13) -0.0288(13) -0.0144(11)
N43 0.0393(13) 0.0292(11) 0.0390(13) -0.0060(10) 0.0005(10) -0.0155(10)
O44 0.0456(12) 0.0333(10) 0.0429(11) 0.0021(9) -0.0101(9) -0.0121(9)
O45 0.0626(15) 0.0322(11) 0.0570(14) -0.0158(10) -0.0022(11) -0.0174(10)
O46 0.0296(9) 0.0219(8) 0.0337(9) -0.0071(7) -0.0061(7) -0.0067(7)
N47 0.0266(10) 0.0215(10) 0.0259(10) -0.0036(8) -0.0022(8) -0.0052(8)
C48 0.0288(12) 0.0209(11) 0.0293(12) -0.0025(9) -0.0033(10) -0.0057(10)
C49 0.0284(13) 0.0232(12) 0.0331(13) -0.0017(10) -0.0041(10) -0.0029(10)
C50 0.0265(12) 0.0289(13) 0.0316(13) -0.0044(10) -0.0024(10) -0.0065(10)
C51 0.0293(13) 0.0257(12) 0.0322(13) -0.0036(10) -0.0020(10) -0.0078(10)
C52 0.0314(13) 0.0205(11) 0.0325(13) -0.0035(10) -0.0027(10) -0.0055(10)
N53 0.0307(12) 0.0317(12) 0.0620(16) -0.0013(11) -0.0155(12) -0.0063(10)
C54 0.0339(15) 0.0466(17) 0.0529(18) -0.0068(14) -0.0096(13) -0.0160(13)
C55 0.0423(18) 0.0398(18) 0.087(3) -0.0017(17) -0.0313(18) -0.0023(14)
N56 0.0271(10) 0.0206(10) 0.0286(10) -0.0043(8) -0.0034(8) -0.0044(8)
C57 0.0311(13) 0.0209(11) 0.0282(12) -0.0038(9) -0.0051(10) -0.0055(10)
C58 0.0332(13) 0.0247(12) 0.0291(12) -0.0050(10) -0.0057(10) -0.0069(10)
C59 0.0296(13) 0.0287(13) 0.0283(12) -0.0032(10) -0.0048(10) -0.0029(11)
C60 0.0317(13) 0.0238(12) 0.0398(14) -0.0086(11) -0.0040(11) -0.0011(10)
C61 0.0322(13) 0.0235(12) 0.0420(15) -0.0104(11) -0.0069(11) -0.0038(11)
N62 0.0363(13) 0.0291(12) 0.0445(14) -0.0049(10) -0.0164(11) 0.0005(10)
C63 0.0358(15) 0.0330(14) 0.0437(16) -0.0052(12) -0.0091(13) 0.0031(12)
C64 0.060(2) 0.0400(17) 0.075(2) -0.0065(16) -0.042(2) -0.0044(16)
O70 0.0323(10) 0.0282(9) 0.0297(9) -0.0016(7) -0.0046(7) -0.0090(8)
C71 0.0323(14) 0.0317(14) 0.0337(13) -0.0001(11) -0.0085(11) -0.0121(11)
C72 0.0568(19) 0.0303(14) 0.0440(17) -0.0030(12) -0.0116(15) -0.0101(14)
C73 0.057(2) 0.0445(17) 0.0355(15) -0.0006(13) -0.0014(14) -0.0215(15)
B74 0.0330(16) 0.0271(15) 0.0486(18) -0.0079(13) 0.0006(14) -0.0084(13)
F75 0.0478(11) 0.0387(10) 0.0691(13) -0.0142(9) -0.0189(9) -0.0055(8)
F76 0.0391(9) 0.0333(9) 0.0687(12) -0.0026(8) -0.0125(9) -0.0060(7)
F77 0.0527(11) 0.0279(8) 0.0594(11) -0.0022(8) 0.0019(9) -0.0109(8)
F78 0.0664(13) 0.0546(12) 0.0608(12) -0.0145(10) 0.0185(10) -0.0305(11)
O79 0.0500(14) 0.0456(13) 0.0688(16) -0.0070(11) 0.0086(12) -0.0197(11)
C80 0.0351(15) 0.0340(15) 0.060(2) -0.0085(14) 0.0016(14) -0.0070(13)
C81 0.105(4) 0.055(2) 0.067(3) -0.002(2) 0.005(3) -0.020(2)
C82 0.049(2) 0.0434(19) 0.093(3) -0.0248(19) -0.012(2) -0.0071(16)
O83 0.100(3) 0.156(4) 0.092(3) 0.036(3) -0.021(2) -0.059(3)
C84 0.074(3) 0.083(3) 0.075(3) 0.028(2) -0.023(2) -0.031(3)
C85 0.105(4) 0.085(4) 0.101(4) 0.013(3) -0.017(3) -0.031(3)
C86 0.107(5) 0.110(5) 0.101(5) -0.005(4) -0.016(4) 0.043(4)

loop_
_atom_type_symbol
_atom_type_description
_atom_type_scat_dispersion_real
_atom_type_scat_dispersion_imag
_atom_type_scat_source
C C 0.0033 0.0016 'International Tables Vol C Tables 4.2.6.8 and 6.1.1.4'
H H 0.0000 0.0000 'International Tables Vol C Tables 4.2.6.8 and 6.1.1.4'
I I -0.4742 1.8119 'International Tables Vol C Tables 4.2.6.8 and 6.1.1.4'
N N 0.0061 0.0033 'International Tables Vol C Tables 4.2.6.8 and 6.1.1.4'
O O 0.0106 0.0060 'International Tables Vol C Tables 4.2.6.8 and 6.1.1.4'
Pd Pd -0.9988 1.0072 'International Tables Vol C Tables 4.2.6.8 and 6.1.1.4'
F F 0.0171 0.0103 'International Tables Vol C Tables 4.2.6.8 and 6.1.1.4'
B B 0.0013 0.0007 'International Tables Vol C Tables 4.2.6.8 and 6.1.1.4'

loop_
_geom_angle_atom_site_label_1
_geom_angle_atom_site_label_2
_geom_angle_atom_site_label_3
_geom_angle
C2 Pd1 N47 94.06(9)
C2 Pd1 N56 87.87(9)
N47 Pd1 N56 176.03(8)
C2 Pd1 O70 173.89(8)
N47 Pd1 O70 88.08(8)
N56 Pd1 O70 90.35(8)
C7 C2 C3 114.1(2)
C7 C2 Pd1 123.79(18)
C3 C2 Pd1 121.89(17)
C4 C3 C2 123.9(2)
C4 C3 O13 118.0(2)
C2 C3 O13 118.1(2)
C3 C4 C5 119.2(2)
C3 C4 H4 120.4
C5 C4 H4 120.4
C4 C5 C6 119.5(2)
C4 C5 C8 122.3(2)
C6 C5 C8 118.1(2)
C7 C6 C5 118.8(2)
C7 C6 H6 120.6
C5 C6 H6 120.6
C6 C7 C2 124.3(2)
C6 C7 O46 118.0(2)
C2 C7 O46 117.6(2)
O9 C8 O10 123.6(3)
O9 C8 C5 124.4(3)
O10 C8 C5 112.1(2)
C8 O10 C11 115.1(2)
O10 C11 C12 108.8(3)
O10 C11 H11A 109.9
C12 C11 H11A 109.9
O10 C11 H11B 109.9
C12 C11 H11B 109.9
H11A C11 H11B 108.3
C11 C12 H12A 109.5
C11 C12 H12B 109.5
H12A C12 H12B 109.5
C11 C12 H12C 109.5
H12A C12 H12C 109.5
H12B C12 H12C 109.5
C14 O13 C3 116.68(18)
O13 C14 C15 121.7(2)
O13 C14 C19 120.5(2)
C15 C14 C19 117.8(2)
C14 C15 C16 122.8(2)
C14 C15 H15 118.6
C16 C15 H15 118.6
O26 C16 C15 121.6(2)
O26 C16 C17 120.3(2)
C15 C16 C17 118.1(2)
C18 C17 C16 120.3(2)
C18 C17 N23 116.5(2)
C16 C17 N23 123.2(2)
C17 C18 C19 121.4(2)
C17 C18 H18 119.3
C19 C18 H18 119.3
C18 C19 C14 119.7(2)
C18 C19 N20 117.0(2)
C14 C19 N20 123.1(2)
O21 N20 O22 123.0(2)
O21 N20 C19 119.6(2)
O22 N20 C19 117.4(2)
O25 N23 O24 123.8(2)
O25 N23 C17 119.4(2)
O24 N23 C17 116.8(2)
C16 O26 C27 115.8(2)
C28 C27 C32 122.5(3)
C28 C27 O26 119.1(2)
C32 C27 O26 118.4(2)
C27 C28 C29 119.1(3)
C27 C28 H28 120.5
C29 C28 H28 120.5
C28 C29 C30 120.3(3)
C28 C29 H29 119.9
C30 C29 H29 119.9
C31 C30 C29 118.7(3)
C31 C30 H30 120.7
C29 C30 H30 120.7
C30 C31 C32 122.5(3)
C30 C31 O33 119.5(2)
C32 C31 O33 118.0(3)
C31 C32 C27 117.0(3)
C31 C32 H32 121.5
C27 C32 H32 121.5
C34 O33 C31 116.5(2)
O33 C34 C35 121.0(2)
O33 C34 C39 120.4(2)
C35 C34 C39 118.6(2)
C34 C35 C36 122.2(2)
C34 C35 H35 118.9
C36 C35 H35 118.9
O46 C36 C35 123.1(2)
O46 C36 C37 118.9(2)
C35 C36 C37 118.0(2)
C38 C37 C36 120.7(2)
C38 C37 N43 118.2(2)
C36 C37 N43 121.0(2)
C37 C38 C39 120.4(2)
C37 C38 H38 119.8
C39 C38 H38 119.8
C38 C39 C34 120.1(2)
C38 C39 N40 116.8(2)
C34 C39 N40 123.1(2)
O42 N40 O41 123.1(3)
O42 N40 C39 119.3(2)
O41 N40 C39 117.6(3)
O44 N43 O45 124.5(2)
O44 N43 C37 118.3(2)
O45 N43 C37 117.2(2)
C36 O46 C7 114.61(19)
C52 N47 C48 116.1(2)
C52 N47 Pd1 118.39(17)
C48 N47 Pd1 125.51(17)
N47 C48 C49 123.8(2)
N47 C48 H48 118.1
C49 C48 H48 118.1
C48 C49 C50 120.2(2)
C48 C49 H49 119.9
C50 C49 H49 119.9
N53 C50 C51 121.9(2)
N53 C50 C49 122.7(2)
C51 C50 C49 115.4(2)
C52 C51 C50 120.1(2)
C52 C51 H51 119.9
C50 C51 H51 119.9
N47 C52 C51 124.2(2)
N47 C52 H52 117.9
C51 C52 H52 117.9
C50 N53 C54 121.5(2)
C50 N53 C55 121.7(3)
C54 N53 C55 116.7(2)
N53 C54 H54A 109.5
N53 C54 H54B 109.5
H54A C54 H54B 109.5
N53 C54 H54C 109.5
H54A C54 H54C 109.5
H54B C54 H54C 109.5
N53 C55 H55A 109.5
N53 C55 H55B 109.5
H55A C55 H55B 109.5
N53 C55 H55C 109.5
H55A C55 H55C 109.5
H55B C55 H55C 109.5
C57 N56 C61 116.3(2)
C57 N56 Pd1 123.39(17)
C61 N56 Pd1 119.85(17)
N56 C57 C58 123.5(2)
N56 C57 H57 118.2
C58 C57 H57 118.2
C57 C58 C59 120.4(2)
C57 C58 H58 119.8
C59 C58 H58 119.8
N62 C59 C60 123.0(2)
N62 C59 C58 121.7(2)
C60 C59 C58 115.3(2)
C61 C60 C59 120.1(2)
C61 C60 H60 120.0
C59 C60 H60 120.0
N56 C61 C60 124.1(2)
N56 C61 H61 118.0
C60 C61 H61 118.0
C59 N62 C64 120.7(2)
C59 N62 C63 121.1(2)
C64 N62 C63 118.2(2)
N62 C63 H63A 109.5
N62 C63 H63B 109.5
H63A C63 H63B 109.5
N62 C63 H63C 109.5
H63A C63 H63C 109.5
H63B C63 H63C 109.5
N62 C64 H64A 109.5
N62 C64 H64B 109.5
H64A C64 H64B 109.5
N62 C64 H64C 109.5
H64A C64 H64C 109.5
H64B C64 H64C 109.5
C71 O70 Pd1 137.20(18)
O70 C71 C72 122.4(3)
O70 C71 C73 119.6(3)
C72 C71 C73 118.0(3)
C71 C72 H72A 109.5
C71 C72 H72B 109.5
H72A C72 H72B 109.5
C71 C72 H72C 109.5
H72A C72 H72C 109.5
H72B C72 H72C 109.5
C71 C73 H73A 109.5
C71 C73 H73B 109.5
H73A C73 H73B 109.5
C71 C73 H73C 109.5
H73A C73 H73C 109.5
H73B C73 H73C 109.5
F78 B74 F77 109.4(2)
F78 B74 F76 109.4(3)
F77 B74 F76 109.6(2)
F78 B74 F75 110.1(3)
F77 B74 F75 110.0(3)
F76 B74 F75 108.2(2)
O79 C80 C81 120.8(3)
O79 C80 C82 122.2(3)
C81 C80 C82 117.0(3)
C80 C81 H81A 109.5
C80 C81 H81B 109.5
H81A C81 H81B 109.5
C80 C81 H81C 109.5
H81A C81 H81C 109.5
H81B C81 H81C 109.5
C80 C82 H82A 109.5
C80 C82 H82B 109.5
H82A C82 H82B 109.5
C80 C82 H82C 109.5
H82A C82 H82C 109.5
H82B C82 H82C 109.5
O83 C84 C85 121.0(6)
O83 C84 C86 121.9(6)
C85 C84 C86 117.0(5)
C84 C85 H85A 109.5
C84 C85 H85B 109.5
H85A C85 H85B 109.5
C84 C85 H85C 109.5
H85A C85 H85C 109.5
H85B C85 H85C 109.5
C84 C86 H86A 109.5
C84 C86 H86B 109.5
H86A C86 H86B 109.5
C84 C86 H86C 109.5
H86A C86 H86C 109.5
H86B C86 H86C 109.5

loop_
_geom_bond_atom_site_label_1
_geom_bond_atom_site_label_2
_geom_bond_distance
Pd1 C2 1.976(2)
Pd1 N47 2.026(2)
Pd1 N56 2.027(2)
Pd1 O70 2.1424(18)
C2 C7 1.398(3)
C2 C3 1.399(3)
C3 C4 1.385(4)
C3 O13 1.416(3)
C4 C5 1.389(3)
C4 H4 0.9500
C5 C6 1.398(4)
C5 C8 1.492(4)
C6 C7 1.380(4)
C6 H6 0.9500
C7 O46 1.418(3)
C8 O9 1.206(3)
C8 O10 1.329(4)
O10 C11 1.469(4)
C11 C12 1.484(7)
C11 H11A 0.9900
C11 H11B 0.9900
C12 H12A 0.9800
C12 H12B 0.9800
C12 H12C 0.9800
O13 C14 1.356(3)
C14 C15 1.387(4)
C14 C19 1.413(3)
C15 C16 1.389(4)
C15 H15 0.9500
C16 O26 1.353(3)
C16 C17 1.400(4)
C17 C18 1.373(4)
C17 N23 1.469(3)
C18 C19 1.384(4)
C18 H18 0.9500
C19 N20 1.456(3)
N20 O21 1.228(3)
N20 O22 1.232(3)
N23 O25 1.216(3)
N23 O24 1.233(3)
O26 C27 1.414(3)
C27 C28 1.373(4)
C27 C32 1.390(4)
C28 C29 1.391(4)
C28 H28 0.9500
C29 C30 1.393(4)
C29 H29 0.9500
C30 C31 1.382(4)
C30 H30 0.9500
C31 C32 1.384(4)
C31 O33 1.413(3)
C32 H32 0.9500
O33 C34 1.367(3)
C34 C35 1.386(4)
C34 C39 1.405(4)
C35 C36 1.392(4)
C35 H35 0.9500
C36 O46 1.359(3)
C36 C37 1.406(3)
C37 C38 1.377(4)
C37 N43 1.460(3)
C38 C39 1.388(4)
C38 H38 0.9500
C39 N40 1.467(3)
N40 O42 1.212(3)
N40 O41 1.217(3)
N43 O44 1.222(3)
N43 O45 1.229(3)
N47 C52 1.354(3)
N47 C48 1.355(3)
C48 C49 1.364(4)
C48 H48 0.9500
C49 C50 1.422(4)
C49 H49 0.9500
C50 N53 1.345(3)
C50 C51 1.415(4)
C51 C52 1.363(4)
C51 H51 0.9500
C52 H52 0.9500
N53 C54 1.455(4)
N53 C55 1.465(4)
C54 H54A 0.9800
C54 H54B 0.9800
C54 H54C 0.9800
C55 H55A 0.9800
C55 H55B 0.9800
C55 H55C 0.9800
N56 C57 1.350(3)
N56 C61 1.354(3)
C57 C58 1.364(4)
C57 H57 0.9500
C58 C59 1.423(4)
C58 H58 0.9500
C59 N62 1.347(3)
C59 C60 1.410(4)
C60 C61 1.365(4)
C60 H60 0.9500
C61 H61 0.9500
N62 C64 1.454(4)
N62 C63 1.462(4)
C63 H63A 0.9800
C63 H63B 0.9800
C63 H63C 0.9800
C64 H64A 0.9800
C64 H64B 0.9800
C64 H64C 0.9800
O70 C71 1.226(3)
C71 C72 1.489(4)
C71 C73 1.492(4)
C72 H72A 0.9800
C72 H72B 0.9800
C72 H72C 0.9800
C73 H73A 0.9800
C73 H73B 0.9800
C73 H73C 0.9800
B74 F78 1.384(4)
B74 F77 1.385(4)
B74 F76 1.394(4)
B74 F75 1.397(4)
O79 C80 1.206(4)
C80 C81 1.473(6)
C80 C82 1.498(5)
C81 H81A 0.9800
C81 H81B 0.9800
C81 H81C 0.9800
C82 H82A 0.9800
C82 H82B 0.9800
C82 H82C 0.9800
O83 C84 1.247(6)
C84 C85 1.384(7)
C84 C86 1.485(8)
C85 H85A 0.9800
C85 H85B 0.9800
C85 H85C 0.9800
C86 H86A 0.9800
C86 H86B 0.9800
C86 H86C 0.9800
